data_7036943
loop_
_publ_author_name
'Gao, Feng'
'Yang, Feng-Lei'
'Zhu, Guang-Zhou'
'Zhao, Yue'

_publ_section_title
;
 Syntheses, structures, and magnetic properties of homodinuclear
 lanthanide complexes based on dinucleating Schiff base ligands.
;
_journal_issue 46
_journal_name_full 'Dalton transactions (Cambridge, England : 2003)'
_journal_page_first 20232
_journal_page_last 20241
_journal_paper_doi 10.1039/c5dt03580e
_journal_volume 44
_journal_year 2015
_chemical_formula_sum 'C68 H92 Co2 Dy2 N4 O22 P6'
_chemical_formula_weight 1946.14
_chemical_name_systematic
; 
 ? 
;
_space_group_IT_number 14
_symmetry_cell_setting monoclinic
_symmetry_space_group_name_Hall '-P 2ybc'
_symmetry_space_group_name_H-M 'P 1 21/c 1'
_atom_sites_solution_hydrogens geom
_atom_sites_solution_primary direct
_atom_sites_solution_secondary difmap
_audit_creation_method SHELXL-97
_audit_update_record
;
2015-05-26 deposited with the CCDC.
2015-10-28 downloaded from the CCDC.
;
_cell_angle_alpha 90.00
_cell_angle_beta 103.965(2)
_cell_angle_gamma 90.00
_cell_formula_units_Z 2
_cell_length_a 16.545(2)
_cell_length_b 15.0376(19)
_cell_length_c 18.105(2)
_cell_measurement_reflns_used 9916
_cell_measurement_temperature 123(2)
_cell_measurement_theta_max 27.42
_cell_measurement_theta_min 2.32
_cell_volume 4371.3(9)
_computing_cell_refinement 'Bruker SMART'
_computing_data_collection 'Bruker SMART'
_computing_data_reduction 'Bruker SAINT'
_computing_molecular_graphics 'Bruker SHELXTL'
_computing_publication_material 'Bruker SHELXTL'
_computing_structure_refinement 'Bruker SHELXTL'
_computing_structure_solution 'Bruker SHELXTL'
_diffrn_ambient_temperature 123(2)
_diffrn_measured_fraction_theta_full 0.996
_diffrn_measured_fraction_theta_max 0.996
_diffrn_measurement_device_type 'Bruker APEX II CCD'
_diffrn_measurement_method '\f and \w scans'
_diffrn_radiation_source 'fine-focus sealed tube'
_diffrn_radiation_type MoK\a
_diffrn_radiation_wavelength 0.71073
_diffrn_reflns_av_R_equivalents 0.0402
_diffrn_reflns_av_sigmaI/netI 0.0327
_diffrn_reflns_limit_h_max 19
_diffrn_reflns_limit_h_min -19
_diffrn_reflns_limit_k_max 17
_diffrn_reflns_limit_k_min -17
_diffrn_reflns_limit_l_max 19
_diffrn_reflns_limit_l_min -21
_diffrn_reflns_number 31435
_diffrn_reflns_theta_full 25.01
_diffrn_reflns_theta_max 25.01
_diffrn_reflns_theta_min 1.27
_exptl_absorpt_coefficient_mu 2.238
_exptl_absorpt_correction_T_max 0.6631
_exptl_absorpt_correction_T_min 0.5938
_exptl_absorpt_correction_type multi-scan
_exptl_absorpt_process_details 'SADABS; Bruker, 2000'
_exptl_crystal_colour yellow
_exptl_crystal_density_diffrn 1.479
_exptl_crystal_density_method 'not measured'
_exptl_crystal_description block
_exptl_crystal_F_000 1960
_exptl_crystal_size_max 0.26
_exptl_crystal_size_mid 0.24
_exptl_crystal_size_min 0.20
_platon_squeeze_details
;
;
_refine_diff_density_max 1.085
_refine_diff_density_min -1.093
_refine_diff_density_rms 0.101
_refine_ls_extinction_method none
_refine_ls_goodness_of_fit_ref 1.124
_refine_ls_hydrogen_treatment constr
_refine_ls_matrix_type full
_refine_ls_number_parameters 481
_refine_ls_number_reflns 7676
_refine_ls_number_restraints 66
_refine_ls_restrained_S_all 1.121
_refine_ls_R_factor_all 0.0393
_refine_ls_R_factor_gt 0.0315
_refine_ls_shift/su_max 0.008
_refine_ls_shift/su_mean 0.000
_refine_ls_structure_factor_coef Fsqd
_refine_ls_weighting_details 'calc w=1/[\s^2^(Fo^2^)+(0.0000P)^2^+14.0643P] where P=(Fo^2^+2Fc^2^)/3'
_refine_ls_weighting_scheme calc
_refine_ls_wR_factor_gt 0.0637
_refine_ls_wR_factor_ref 0.0660
_reflns_number_gt 6484
_reflns_number_total 7676
_reflns_threshold_expression >2sigma(I)
_cod_data_source_file c5dt03580e2.cif
_cod_data_source_block 1
_cod_depositor_comments
;
The following automatic conversions were performed:

'_symmetry_cell_setting' value 'Monoclinic' changed to 'monoclinic'
according to
/usr/data/users/saulius/crontab/automatic-downloads/rss-feeds/RSC/lib/dictionaries/cif_core.dic
dictionary named 'cif_core.dic' version 2.4.2 from 2011-04-26.

Automatic conversion script
Id: cif_fix_values 3271 2015-04-21 07:52:19Z andrius 

 Adding full bibliography for 7036943--7036951.cif.
;
_cod_original_cell_volume 4371.4(10)
_cod_original_sg_symbol_H-M 'P2(1)/c  '
_cod_database_code 7036943

loop_
_symmetry_equiv_pos_as_xyz
'x, y, z'
'-x, y+1/2, -z+1/2'
'-x, -y, -z'
'x, -y-1/2, z-1/2'

loop_
_atom_site_label
_atom_site_type_symbol
_atom_site_fract_x
_atom_site_fract_y
_atom_site_fract_z
_atom_site_U_iso_or_equiv
_atom_site_adp_type
_atom_site_occupancy
_atom_site_symmetry_multiplicity
_atom_site_calc_flag
_atom_site_refinement_flags
_atom_site_disorder_assembly
_atom_site_disorder_group
C1 C 0.0161(3) 0.3799(4) 0.4369(3) 0.0235(19) Uani 0.647(12) 1 d PGU A 1
H1 H 0.0020 0.4282 0.4632 0.028 Uiso 0.647(12) 1 calc PR A 1
C2 C 0.0771(3) 0.3143(4) 0.4670(3) 0.0222(18) Uani 0.647(12) 1 d PGU A 1
H2 H 0.1099 0.3123 0.5165 0.027 Uiso 0.647(12) 1 calc PR A 1
C3 C 0.0791(3) 0.2524(4) 0.4081(4) 0.028(2) Uani 0.647(12) 1 d PGU A 1
H3 H 0.1135 0.2028 0.4124 0.034 Uiso 0.647(12) 1 calc PR A 1
C4 C 0.0194(4) 0.2798(4) 0.3416(3) 0.0289(18) Uani 0.647(12) 1 d PGU A 1
H4 H 0.0079 0.2511 0.2946 0.035 Uiso 0.647(12) 1 calc PR A 1
C5 C -0.0195(3) 0.3585(4) 0.3593(3) 0.026(2) Uani 0.647(12) 1 d PGU A 1
H5 H -0.0610 0.3904 0.3261 0.032 Uiso 0.647(12) 1 calc PR A 1
C6 C 0.3175(4) 0.2083(4) 0.3479(4) 0.0684(19) Uani 1 1 d . A .
H6A H 0.3543 0.2021 0.3983 0.082 Uiso 1 1 calc R . .
H6B H 0.3432 0.2494 0.3192 0.082 Uiso 1 1 calc R . .
C7 C 0.3076(5) 0.1228(4) 0.3105(5) 0.080(2) Uani 1 1 d . . .
H7A H 0.2824 0.0819 0.3390 0.120 Uiso 1 1 calc R . .
H7B H 0.3612 0.1006 0.3076 0.120 Uiso 1 1 calc R . .
H7C H 0.2727 0.1290 0.2601 0.120 Uiso 1 1 calc R . .
C8 C 0.3491(4) 0.3451(5) 0.5246(3) 0.0669(19) Uani 1 1 d . A .
H8A H 0.3451 0.4090 0.5301 0.080 Uiso 1 1 calc R . .
H8B H 0.3908 0.3345 0.4961 0.080 Uiso 1 1 calc R . .
C9 C 0.3800(4) 0.3095(5) 0.5982(4) 0.087 Uani 1 1 d . . .
H9A H 0.3365 0.3091 0.6249 0.130 Uiso 1 1 calc R . .
H9B H 0.4255 0.3454 0.6255 0.130 Uiso 1 1 calc R . .
H9C H 0.3991 0.2499 0.5941 0.130 Uiso 1 1 calc R . .
C10 C 0.1612(4) 0.3146(4) 0.1668(4) 0.0668(18) Uani 1 1 d . . .
H10A H 0.2145 0.3194 0.2035 0.080 Uiso 1 1 calc R . .
H10B H 0.1528 0.2520 0.1543 0.080 Uiso 1 1 calc R . .
C11 C 0.1696(4) 0.3572(4) 0.1016(4) 0.065 Uani 1 1 d . . .
H11A H 0.1200 0.3486 0.0619 0.098 Uiso 1 1 calc R . .
H11B H 0.2165 0.3329 0.0858 0.098 Uiso 1 1 calc R . .
H11C H 0.1782 0.4196 0.1116 0.098 Uiso 1 1 calc R . .
C12 C -0.0082(3) 0.5301(4) 0.1735(3) 0.046 Uani 1 1 d . . .
H12A H 0.0391 0.5701 0.1818 0.055 Uiso 1 1 calc R . .
H12B H -0.0548 0.5630 0.1835 0.055 Uiso 1 1 calc R . .
C13 C -0.0291(4) 0.5028(4) 0.0942(3) 0.0540(15) Uani 1 1 d . . .
H13A H 0.0186 0.4757 0.0821 0.081 Uiso 1 1 calc R . .
H13B H -0.0457 0.5539 0.0623 0.081 Uiso 1 1 calc R . .
H13C H -0.0741 0.4608 0.0858 0.081 Uiso 1 1 calc R . .
C14 C 0.2111(3) 0.5671(4) 0.5570(3) 0.0397(12) Uani 1 1 d . A .
H14A H 0.1751 0.6180 0.5571 0.048 Uiso 1 1 calc R . .
H14B H 0.2584 0.5863 0.5383 0.048 Uiso 1 1 calc R . .
C15 C 0.2400(4) 0.5316(4) 0.6352(3) 0.0631(17) Uani 1 1 d . . .
H15A H 0.1931 0.5098 0.6523 0.095 Uiso 1 1 calc R . .
H15B H 0.2669 0.5781 0.6685 0.095 Uiso 1 1 calc R . .
H15C H 0.2786 0.4840 0.6353 0.095 Uiso 1 1 calc R . .
C16 C 0.0514(3) 0.6494(4) 0.3581(3) 0.0473(14) Uani 1 1 d . A .
H16A H -0.0065 0.6548 0.3307 0.057 Uiso 1 1 calc R . .
H16B H 0.0848 0.6445 0.3210 0.057 Uiso 1 1 calc R . .
C17 C 0.0768(3) 0.7292(3) 0.4056(3) 0.0404(12) Uani 1 1 d . . .
H17A H 0.0478 0.7306 0.4455 0.061 Uiso 1 1 calc R . .
H17B H 0.0633 0.7816 0.3747 0.061 Uiso 1 1 calc R . .
H17C H 0.1357 0.7274 0.4274 0.061 Uiso 1 1 calc R . .
C18 C 0.3706(2) 0.6976(3) 0.4403(2) 0.0187(8) Uani 1 1 d . . .
H18 H 0.4037 0.7147 0.4872 0.022 Uiso 1 1 calc R . .
C19 C 0.3104(2) 0.7613(3) 0.4001(2) 0.0187(8) Uani 1 1 d . . .
C20 C 0.3006(2) 0.8398(3) 0.4395(2) 0.0238(9) Uani 1 1 d . . .
H20 H 0.3302 0.8461 0.4898 0.029 Uiso 1 1 calc R . .
C21 C 0.2488(3) 0.9074(3) 0.4059(3) 0.0289(10) Uani 1 1 d . . .
H21 H 0.2425 0.9583 0.4331 0.035 Uiso 1 1 calc R . .
C22 C 0.2056(3) 0.8976(3) 0.3298(3) 0.0308(10) Uani 1 1 d . . .
H22 H 0.1705 0.9429 0.3060 0.037 Uiso 1 1 calc R . .
C23 C 0.2142(3) 0.8224(3) 0.2899(2) 0.0260(10) Uani 1 1 d . . .
H23 H 0.1856 0.8184 0.2391 0.031 Uiso 1 1 calc R . .
C24 C 0.2650(2) 0.7511(3) 0.3232(2) 0.0202(9) Uani 1 1 d . A .
C25 C 0.4891(2) 0.4674(3) 0.2969(2) 0.0218(9) Uani 1 1 d . . .
H25 H 0.5431 0.4501 0.3209 0.026 Uiso 1 1 calc R . .
C26 C 0.4655(2) 0.4603(3) 0.2153(2) 0.0211(8) Uani 1 1 d . . .
C27 C 0.5252(3) 0.4296(3) 0.1780(3) 0.0326(11) Uani 1 1 d . . .
H27 H 0.5773 0.4126 0.2070 0.039 Uiso 1 1 calc R . .
C28 C 0.5095(3) 0.4237(4) 0.1006(3) 0.0404(12) Uani 1 1 d . . .
H28 H 0.5502 0.4033 0.0772 0.048 Uiso 1 1 calc R . .
C29 C 0.4313(3) 0.4488(3) 0.0571(2) 0.0361(11) Uani 1 1 d . . .
H29 H 0.4201 0.4456 0.0043 0.043 Uiso 1 1 calc R . .
C30 C 0.3708(3) 0.4782(3) 0.0913(2) 0.0282(10) Uani 1 1 d . . .
H30 H 0.3190 0.4943 0.0611 0.034 Uiso 1 1 calc R . .
C31 C 0.3852(2) 0.4846(3) 0.1709(2) 0.0206(9) Uani 1 1 d . A .
C32 C 0.4747(2) 0.4961(3) 0.4204(2) 0.0176(8) Uani 1 1 d . . .
C33 C 0.4421(2) 0.5611(3) 0.4612(2) 0.0171(8) Uani 1 1 d . . .
C34 C 0.4677(2) 0.5649(3) 0.5400(2) 0.0178(8) Uani 1 1 d . . .
H34 H 0.4462 0.6083 0.5664 0.021 Uiso 1 1 calc R . .
Co1 Co 0.10819(3) 0.37734(4) 0.37438(3) 0.02112(13) Uani 1 1 d . . .
Dy1 Dy 0.293075(10) 0.536287(12) 0.310006(10) 0.01559(6) Uani 1 1 d . A .
N1 N 0.38191(18) 0.6192(2) 0.41631(18) 0.0169(7) Uani 1 1 d . . .
N2 N 0.44259(19) 0.4956(2) 0.34042(17) 0.0171(7) Uani 1 1 d . . .
O1 O 0.2407(2) 0.2433(2) 0.3546(3) 0.0562(11) Uani 1 1 d . . .
O2 O 0.27498(19) 0.3168(3) 0.4808(2) 0.0579(12) Uani 1 1 d . . .
O3 O 0.29740(16) 0.39944(19) 0.36675(17) 0.0271(7) Uani 1 1 d . . .
O4 O 0.1008(3) 0.3389(3) 0.2040(2) 0.0784(16) Uani 1 1 d . . .
O5 O 0.0111(2) 0.4594(3) 0.2259(2) 0.071 Uani 1 1 d . . .
O6 O 0.16504(16) 0.4871(2) 0.24412(15) 0.0280(7) Uani 1 1 d . . .
O7 O 0.1669(3) 0.4997(3) 0.50910(19) 0.0606(12) Uani 1 1 d . . .
O8 O 0.0623(2) 0.5701(2) 0.4054(3) 0.0628(13) Uani 1 1 d . . .
O9 O 0.21010(17) 0.56003(19) 0.39441(16) 0.0250(7) Uani 1 1 d . . .
O10 O 0.27056(16) 0.68013(18) 0.28233(15) 0.0205(6) Uani 1 1 d . . .
O11 O 0.32604(16) 0.51380(19) 0.20124(15) 0.0234(6) Uani 1 1 d . . .
P1 P 0.23764(7) 0.33918(8) 0.39345(7) 0.0288(3) Uani 1 1 d . A .
P2 P 0.10289(7) 0.42035(9) 0.25907(6) 0.0293(3) Uani 1 1 d . A .
P3 P 0.14221(7) 0.50928(8) 0.41812(7) 0.0264(3) Uani 1 1 d . A .
C4' C 0.0549(7) 0.2495(6) 0.3614(7) 0.025(3) Uani 0.353(12) 1 d PGU A 2
H4' H 0.0727 0.2019 0.3366 0.030 Uiso 0.353(12) 1 calc PR A 2
C5' C -0.0056(6) 0.3118(8) 0.3283(6) 0.024(3) Uani 0.353(12) 1 d PGU A 2
H5' H -0.0352 0.3130 0.2776 0.029 Uiso 0.353(12) 1 calc PR A 2
C3' C -0.0139(7) 0.3721(7) 0.3847(7) 0.030(4) Uani 0.353(12) 1 d PGU A 2
H3' H -0.0500 0.4204 0.3782 0.036 Uiso 0.353(12) 1 calc PR A 2
C2' C 0.0415(7) 0.3470(8) 0.4527(6) 0.030(3) Uani 0.353(12) 1 d PGU A 2
H2' H 0.0487 0.3757 0.4993 0.037 Uiso 0.353(12) 1 calc PR A 2
C1' C 0.0840(6) 0.2712(8) 0.4382(7) 0.033(4) Uani 0.353(12) 1 d PGU A 2
H1' H 0.1246 0.2406 0.4736 0.039 Uiso 0.353(12) 1 calc PR A 2

loop_
_atom_site_aniso_label
_atom_site_aniso_U_11
_atom_site_aniso_U_22
_atom_site_aniso_U_33
_atom_site_aniso_U_23
_atom_site_aniso_U_13
_atom_site_aniso_U_12
C1 0.023(2) 0.024(2) 0.024(2) 0.0011(10) 0.0064(11) -0.0006(10)
C2 0.022(2) 0.022(2) 0.022(2) 0.0015(10) 0.0060(10) -0.0010(10)
C3 0.029(2) 0.028(2) 0.028(2) 0.0006(10) 0.0077(11) -0.0014(10)
C4 0.0288(19) 0.0285(19) 0.0291(19) 0.0004(7) 0.0066(8) -0.0009(7)
C5 0.026(2) 0.028(2) 0.026(2) 0.0005(10) 0.0066(11) -0.0014(10)
C6 0.046(3) 0.064(4) 0.095(5) -0.025(4) 0.016(3) 0.014(3)
C7 0.090(5) 0.041(4) 0.113(6) -0.009(4) 0.033(5) 0.014(4)
C8 0.057(4) 0.104(6) 0.033(3) -0.012(3) -0.002(3) -0.030(4)
C9 0.070 0.075 0.081 0.048 -0.049 -0.026
C10 0.081(5) 0.057(4) 0.074(5) -0.015(3) 0.040(4) -0.008(4)
C11 0.081 0.059 0.068 -0.011 0.039 -0.002
C12 0.030 0.060 0.046 -0.008 0.009 -0.011
C13 0.069(4) 0.052(4) 0.040(3) 0.006(3) 0.012(3) 0.006(3)
C14 0.036(3) 0.054(3) 0.029(3) -0.010(2) 0.008(2) -0.007(2)
C15 0.075(4) 0.073(4) 0.041(3) -0.008(3) 0.011(3) 0.031(4)
C16 0.033(3) 0.057(4) 0.048(3) -0.011(3) 0.003(2) 0.014(3)
C17 0.037(3) 0.034(3) 0.055(3) 0.005(2) 0.020(2) 0.005(2)
C18 0.0135(18) 0.022(2) 0.018(2) -0.0003(17) 0.0001(16) -0.0009(17)
C19 0.0145(19) 0.021(2) 0.020(2) 0.0027(17) 0.0030(16) -0.0002(16)
C20 0.024(2) 0.026(2) 0.020(2) -0.0002(18) 0.0022(17) 0.0009(18)
C21 0.031(2) 0.022(2) 0.032(3) -0.0013(19) 0.005(2) 0.0072(19)
C22 0.030(2) 0.030(3) 0.030(2) 0.006(2) 0.002(2) 0.010(2)
C23 0.023(2) 0.030(2) 0.022(2) 0.0034(19) -0.0003(18) 0.0046(19)
C24 0.0153(19) 0.023(2) 0.022(2) 0.0027(18) 0.0034(16) -0.0020(17)
C25 0.0163(19) 0.024(2) 0.024(2) 0.0053(19) 0.0019(16) 0.0016(18)
C26 0.022(2) 0.022(2) 0.022(2) 0.0029(18) 0.0085(16) 0.0021(18)
C27 0.026(2) 0.041(3) 0.032(3) 0.006(2) 0.010(2) 0.010(2)
C28 0.041(3) 0.056(3) 0.031(3) 0.004(2) 0.022(2) 0.014(2)
C29 0.043(3) 0.049(3) 0.019(2) 0.000(2) 0.011(2) 0.006(2)
C30 0.030(2) 0.035(3) 0.019(2) 0.0019(19) 0.0051(18) 0.004(2)
C31 0.024(2) 0.019(2) 0.021(2) 0.0025(17) 0.0089(17) -0.0002(17)
C32 0.0106(18) 0.023(2) 0.018(2) 0.0008(16) 0.0028(15) -0.0016(16)
C33 0.0105(17) 0.017(2) 0.022(2) 0.0016(16) -0.0001(15) 0.0005(15)
C34 0.0137(18) 0.019(2) 0.021(2) -0.0005(16) 0.0043(16) 0.0002(16)
Co1 0.0168(3) 0.0243(3) 0.0223(3) 0.0025(2) 0.0048(2) -0.0042(2)
Dy1 0.01177(9) 0.01978(10) 0.01461(9) 0.00116(8) 0.00195(6) 0.00052(8)
N1 0.0115(15) 0.0214(19) 0.0175(17) 0.0023(14) 0.0028(13) 0.0006(14)
N2 0.0148(16) 0.0205(17) 0.0161(17) 0.0000(13) 0.0035(13) -0.0012(13)
O1 0.043(2) 0.0248(19) 0.111(3) 0.000(2) 0.037(2) 0.0045(16)
O2 0.0236(17) 0.084(3) 0.058(2) 0.050(2) -0.0062(16) -0.0107(18)
O3 0.0194(14) 0.0236(16) 0.0387(18) 0.0099(14) 0.0081(13) 0.0050(12)
O4 0.111(4) 0.078(3) 0.069(3) -0.050(2) 0.066(3) -0.065(3)
O5 0.027 0.119 0.057 0.059 -0.013 -0.024
O6 0.0196(14) 0.0431(19) 0.0198(15) 0.0046(13) 0.0018(12) -0.0099(13)
O7 0.079(3) 0.079(3) 0.0293(19) -0.0232(19) 0.0248(19) -0.051(2)
O8 0.035(2) 0.029(2) 0.136(4) 0.001(2) 0.045(2) 0.0032(16)
O9 0.0238(15) 0.0259(17) 0.0296(16) -0.0081(13) 0.0151(13) -0.0068(12)
O10 0.0231(14) 0.0208(15) 0.0161(14) 0.0021(12) 0.0020(11) 0.0009(12)
O11 0.0176(14) 0.0350(18) 0.0166(14) 0.0002(12) 0.0022(11) 0.0049(12)
P1 0.0200(5) 0.0247(6) 0.0415(7) 0.0118(5) 0.0070(5) 0.0008(5)
P2 0.0230(6) 0.0445(7) 0.0196(6) -0.0028(5) 0.0034(5) -0.0151(5)
P3 0.0226(5) 0.0315(7) 0.0289(6) -0.0081(5) 0.0137(5) -0.0071(5)
C4' 0.025(4) 0.025(4) 0.026(4) 0.0003(10) 0.0059(13) -0.0006(10)
C5' 0.023(3) 0.024(4) 0.025(3) 0.0003(10) 0.0056(13) -0.0004(10)
C3' 0.030(4) 0.030(4) 0.031(4) -0.0005(10) 0.0078(14) -0.0005(10)
C2' 0.031(4) 0.030(4) 0.031(4) 0.0003(10) 0.0078(13) -0.0003(10)
C1' 0.033(4) 0.033(4) 0.033(4) 0.0005(10) 0.0081(13) -0.0006(10)

loop_
_atom_type_symbol
_atom_type_description
_atom_type_scat_dispersion_real
_atom_type_scat_dispersion_imag
_atom_type_scat_source
C C 0.0033 0.0016 'International Tables Vol C Tables 4.2.6.8 and 6.1.1.4'
H H 0.0000 0.0000 'International Tables Vol C Tables 4.2.6.8 and 6.1.1.4'
N N 0.0061 0.0033 'International Tables Vol C Tables 4.2.6.8 and 6.1.1.4'
O O 0.0106 0.0060 'International Tables Vol C Tables 4.2.6.8 and 6.1.1.4'
P P 0.1023 0.0942 'International Tables Vol C Tables 4.2.6.8 and 6.1.1.4'
Co Co 0.3494 0.9721 'International Tables Vol C Tables 4.2.6.8 and 6.1.1.4'
Dy Dy -0.1892 4.4098 'International Tables Vol C Tables 4.2.6.8 and 6.1.1.4'

loop_
_geom_angle_atom_site_label_1
_geom_angle_atom_site_label_2
_geom_angle_atom_site_label_3
_geom_angle
_geom_angle_site_symmetry_1
_geom_angle_site_symmetry_3
C5 C1 C2 108.0 . .
C5 C1 Co1 69.33(18) . .
C2 C1 Co1 69.83(19) . .
C5 C1 H1 126.0 . .
C2 C1 H1 126.0 . .
Co1 C1 H1 126.4 . .
C3 C2 C1 108.0 . .
C3 C2 Co1 68.95(18) . .
C1 C2 Co1 70.60(19) . .
C3 C2 H2 126.0 . .
C1 C2 H2 126.0 . .
Co1 C2 H2 126.0 . .
C2 C3 C4 108.0 . .
C2 C3 Co1 71.11(18) . .
C4 C3 Co1 69.57(19) . .
C2 C3 H3 126.0 . .
C4 C3 H3 126.0 . .
Co1 C3 H3 124.9 . .
C5 C4 C3 108.0 . .
C5 C4 Co1 70.84(19) . .
C3 C4 Co1 70.13(19) . .
C5 C4 H4 126.0 . .
C3 C4 H4 126.0 . .
Co1 C4 H4 124.6 . .
C1 C5 C4 108.0 . .
C1 C5 Co1 71.00(18) . .
C4 C5 Co1 69.02(19) . .
C1 C5 H5 126.0 . .
C4 C5 H5 126.0 . .
Co1 C5 H5 125.6 . .
O1 C6 C7 111.8(5) . .
O1 C6 H6A 109.3 . .
C7 C6 H6A 109.3 . .
O1 C6 H6B 109.3 . .
C7 C6 H6B 109.3 . .
H6A C6 H6B 107.9 . .
C6 C7 H7A 109.5 . .
C6 C7 H7B 109.5 . .
H7A C7 H7B 109.5 . .
C6 C7 H7C 109.5 . .
H7A C7 H7C 109.5 . .
H7B C7 H7C 109.5 . .
O2 C8 C9 120.2(5) . .
O2 C8 H8A 107.3 . .
C9 C8 H8A 107.3 . .
O2 C8 H8B 107.3 . .
C9 C8 H8B 107.3 . .
H8A C8 H8B 106.9 . .
C8 C9 H9A 109.5 . .
C8 C9 H9B 109.5 . .
H9A C9 H9B 109.5 . .
C8 C9 H9C 109.5 . .
H9A C9 H9C 109.5 . .
H9B C9 H9C 109.5 . .
C11 C10 O4 121.9(6) . .
C11 C10 H10A 106.9 . .
O4 C10 H10A 106.9 . .
C11 C10 H10B 106.9 . .
O4 C10 H10B 106.9 . .
H10A C10 H10B 106.7 . .
C10 C11 H11A 109.5 . .
C10 C11 H11B 109.5 . .
H11A C11 H11B 109.5 . .
C10 C11 H11C 109.5 . .
H11A C11 H11C 109.5 . .
H11B C11 H11C 109.5 . .
O5 C12 C13 114.4(5) . .
O5 C12 H12A 108.7 . .
C13 C12 H12A 108.7 . .
O5 C12 H12B 108.7 . .
C13 C12 H12B 108.7 . .
H12A C12 H12B 107.6 . .
C12 C13 H13A 109.5 . .
C12 C13 H13B 109.5 . .
H13A C13 H13B 109.5 . .
C12 C13 H13C 109.5 . .
H13A C13 H13C 109.5 . .
H13B C13 H13C 109.5 . .
O7 C14 C15 109.1(5) . .
O7 C14 H14A 109.9 . .
C15 C14 H14A 109.9 . .
O7 C14 H14B 109.9 . .
C15 C14 H14B 109.9 . .
H14A C14 H14B 108.3 . .
C14 C15 H15A 109.5 . .
C14 C15 H15B 109.5 . .
H15A C15 H15B 109.5 . .
C14 C15 H15C 109.5 . .
H15A C15 H15C 109.5 . .
H15B C15 H15C 109.5 . .
O8 C16 C17 110.2(4) . .
O8 C16 H16A 109.6 . .
C17 C16 H16A 109.6 . .
O8 C16 H16B 109.6 . .
C17 C16 H16B 109.6 . .
H16A C16 H16B 108.1 . .
C16 C17 H17A 109.5 . .
C16 C17 H17B 109.5 . .
H17A C17 H17B 109.5 . .
C16 C17 H17C 109.5 . .
H17A C17 H17C 109.5 . .
H17B C17 H17C 109.5 . .
N1 C18 C19 125.2(4) . .
N1 C18 H18 117.4 . .
C19 C18 H18 117.4 . .
C20 C19 C24 119.2(4) . .
C20 C19 C18 116.7(3) . .
C24 C19 C18 124.0(4) . .
C21 C20 C19 122.1(4) . .
C21 C20 H20 118.9 . .
C19 C20 H20 118.9 . .
C20 C21 C22 118.3(4) . .
C20 C21 H21 120.8 . .
C22 C21 H21 120.8 . .
C23 C22 C21 120.9(4) . .
C23 C22 H22 119.5 . .
C21 C22 H22 119.5 . .
C22 C23 C24 122.2(4) . .
C22 C23 H23 118.9 . .
C24 C23 H23 118.9 . .
O10 C24 C23 119.7(4) . .
O10 C24 C19 123.1(4) . .
C23 C24 C19 117.2(4) . .
N2 C25 C26 126.4(3) . .
N2 C25 H25 116.8 . .
C26 C25 H25 116.8 . .
C27 C26 C31 118.8(4) . .
C27 C26 C25 118.1(4) . .
C31 C26 C25 123.1(3) . .
C28 C27 C26 122.3(4) . .
C28 C27 H27 118.9 . .
C26 C27 H27 118.9 . .
C27 C28 C29 118.9(4) . .
C27 C28 H28 120.6 . .
C29 C28 H28 120.6 . .
C30 C29 C28 120.8(4) . .
C30 C29 H29 119.6 . .
C28 C29 H29 119.6 . .
C29 C30 C31 121.5(4) . .
C29 C30 H30 119.2 . .
C31 C30 H30 119.2 . .
O11 C31 C30 119.7(4) . .
O11 C31 C26 122.7(3) . .
C30 C31 C26 117.7(4) . .
C34 C32 C33 119.3(3) 3_666 .
C34 C32 N2 124.4(3) 3_666 .
C33 C32 N2 116.3(3) . .
C34 C33 C32 120.4(3) . .
C34 C33 N1 124.0(3) . .
C32 C33 N1 115.5(3) . .
C33 C34 C32 120.3(4) . 3_666
C33 C34 H34 119.9 . .
C32 C34 H34 119.9 3_666 .
C2' Co1 C4 64.8(3) . .
C2' Co1 C1' 39.7(2) . .
C4 Co1 C1' 52.4(3) . .
C2' Co1 C3 52.4(3) . .
C4 Co1 C3 40.31(13) . .
C1' Co1 C3 16.8(3) . .
C2' Co1 C3' 39.6(2) . .
C4 Co1 C3' 50.0(3) . .
C1' Co1 C3' 66.2(4) . .
C3 Co1 C3' 68.8(3) . .
C2' Co1 C5 50.3(3) . .
C4 Co1 C5 40.13(12) . .
C1' Co1 C5 69.0(3) . .
C3 Co1 C5 67.3(2) . .
C3' Co1 C5 13.6(3) . .
C2' Co1 C2 21.2(3) . .
C4 Co1 C2 67.2(2) . .
C1' Co1 C2 23.7(3) . .
C3 Co1 C2 39.94(12) . .
C3' Co1 C2 58.5(3) . .
C5 Co1 C2 66.8(2) . .
C2' Co1 C4' 66.0(4) . .
C4 Co1 C4' 21.0(2) . .
C1' Co1 C4' 39.1(2) . .
C3 Co1 C4' 23.4(2) . .
C3' Co1 C4' 65.5(4) . .
C5 Co1 C4' 58.5(2) . .
C2 Co1 C4' 60.0(3) . .
C2' Co1 C1 18.4(3) . .
C4 Co1 C1 67.0(2) . .
C1' Co1 C1 56.7(3) . .
C3 Co1 C1 66.9(2) . .
C3' Co1 C1 26.6(3) . .
C5 Co1 C1 39.67(12) . .
C2 Co1 C1 39.56(12) . .
C4' Co1 C1 74.9(3) . .
C2' Co1 C5' 65.8(4) . .
C4 Co1 C5' 17.7(2) . .
C1' Co1 C5' 65.5(4) . .
C3 Co1 C5' 56.2(2) . .
C3' Co1 C5' 39.0(2) . .
C5 Co1 C5' 26.5(2) . .
C2 Co1 C5' 74.8(3) . .
C4' Co1 C5' 38.7(2) . .
C1 Co1 C5' 61.9(3) . .
C2' Co1 P3 95.0(3) . .
C4 Co1 P3 149.87(18) . .
C1' Co1 P3 125.0(4) . .
C3 Co1 P3 141.7(2) . .
C3' Co1 P3 100.1(3) . .
C5 Co1 P3 109.83(18) . .
C2 Co1 P3 102.40(17) . .
C4' Co1 P3 161.0(3) . .
C1 Co1 P3 86.84(15) . .
C5' Co1 P3 134.6(3) . .
C2' Co1 P1 120.6(4) . .
C4 Co1 P1 117.81(19) . .
C1' Co1 P1 91.4(3) . .
C3 Co1 P1 90.21(15) . .
C3' Co1 P1 157.5(3) . .
C5 Co1 P1 156.73(16) . .
C2 Co1 P1 100.21(16) . .
C4' Co1 P1 98.5(3) . .
C1 Co1 P1 137.39(18) . .
C5' Co1 P1 133.9(3) . .
P3 Co1 P1 91.42(5) . .
O11 Dy1 O10 90.69(10) . .
O11 Dy1 O6 83.20(10) . .
O10 Dy1 O6 96.47(10) . .
O11 Dy1 O3 106.04(11) . .
O10 Dy1 O3 162.92(10) . .
O6 Dy1 O3 82.45(10) . .
O11 Dy1 O9 158.78(10) . .
O10 Dy1 O9 84.56(10) . .
O6 Dy1 O9 76.82(10) . .
O3 Dy1 O9 78.58(10) . .
O11 Dy1 N1 123.33(10) . .
O10 Dy1 N1 73.75(10) . .
O6 Dy1 N1 150.98(10) . .
O3 Dy1 N1 98.99(11) . .
O9 Dy1 N1 75.11(10) . .
O11 Dy1 N2 73.15(10) . .
O10 Dy1 N2 113.15(10) . .
O6 Dy1 N2 141.71(11) . .
O3 Dy1 N2 75.94(10) . .
O9 Dy1 N2 127.64(10) . .
N1 Dy1 N2 64.88(10) . .
C18 N1 C33 120.7(3) . .
C18 N1 Dy1 128.3(3) . .
C33 N1 Dy1 109.8(2) . .
C25 N2 C32 119.4(3) . .
C25 N2 Dy1 130.7(3) . .
C32 N2 Dy1 109.5(2) . .
C6 O1 P1 119.8(4) . .
C8 O2 P1 126.5(3) . .
P1 O3 Dy1 137.10(16) . .
C10 O4 P2 127.3(4) . .
C12 O5 P2 124.7(3) . .
P2 O6 Dy1 135.00(17) . .
C14 O7 P3 122.0(3) . .
C16 O8 P3 122.8(3) . .
P3 O9 Dy1 135.48(16) . .
C24 O10 Dy1 133.7(2) . .
C31 O11 Dy1 143.3(2) . .
O3 P1 O2 108.65(18) . .
O3 P1 O1 107.86(18) . .
O2 P1 O1 101.5(2) . .
O3 P1 Co1 119.42(12) . .
O2 P1 Co1 110.32(15) . .
O1 P1 Co1 107.57(14) . .
O6 P2 O4 108.44(19) . .
O6 P2 O5 108.33(19) . .
O4 P2 O5 100.0(3) . .
O6 P2 Co1 120.06(12) . .
O4 P2 Co1 111.55(18) . .
O5 P2 Co1 106.52(14) . .
O9 P3 O8 108.75(19) . .
O9 P3 O7 108.44(18) . .
O8 P3 O7 101.5(2) . .
O9 P3 Co1 120.54(12) . .
O8 P3 Co1 110.10(15) . .
O7 P3 Co1 105.83(15) . .
C5' C4' C1' 108.0 . .
C5' C4' Co1 70.9(4) . .
C1' C4' Co1 68.9(3) . .
C5' C4' H4' 126.0 . .
C1' C4' H4' 126.0 . .
Co1 C4' H4' 125.8 . .
C4' C5' C3' 108.0 . .
C4' C5' Co1 70.4(4) . .
C3' C5' Co1 69.2(4) . .
C4' C5' H5' 126.0 . .
C3' C5' H5' 126.0 . .
Co1 C5' H5' 126.0 . .
C2' C3' C5' 108.0 . .
C2' C3' Co1 69.1(4) . .
C5' C3' Co1 71.9(4) . .
C2' C3' H3' 126.0 . .
C5' C3' H3' 126.0 . .
Co1 C3' H3' 124.6 . .
C1' C2' C3' 108.0 . .
C1' C2' Co1 70.8(4) . .
C3' C2' Co1 71.3(4) . .
C1' C2' H2' 126.0 . .
C3' C2' H2' 126.0 . .
Co1 C2' H2' 123.5 . .
C2' C1' C4' 108.0 . .
C2' C1' Co1 69.4(4) . .
C4' C1' Co1 71.9(4) . .
C2' C1' H1' 126.0 . .
C4' C1' H1' 126.0 . .
Co1 C1' H1' 124.2 . .

loop_
_geom_bond_atom_site_label_1
_geom_bond_atom_site_label_2
_geom_bond_distance
_geom_bond_site_symmetry_2
C1 C5 1.422(5) .
C1 C2 1.422(5) .
C1 Co1 2.106(5) .
C1 H1 0.9300 .
C2 C3 1.422(5) .
C2 Co1 2.095(5) .
C2 H2 0.9300 .
C3 C4 1.422(5) .
C3 Co1 2.067(5) .
C3 H3 0.9300 .
C4 C5 1.422(5) .
C4 Co1 2.060(5) .
C4 H4 0.9300 .
C5 Co1 2.084(5) .
C5 H5 0.9300 .
C6 O1 1.408(6) .
C6 C7 1.444(8) .
C6 H6A 0.9700 .
C6 H6B 0.9700 .
C7 H7A 0.9600 .
C7 H7B 0.9600 .
C7 H7C 0.9600 .
C8 O2 1.358(6) .
C8 C9 1.411(8) .
C8 H8A 0.9700 .
C8 H8B 0.9700 .
C9 H9A 0.9600 .
C9 H9B 0.9600 .
C9 H9C 0.9600 .
C10 C11 1.379(8) .
C10 O4 1.383(7) .
C10 H10A 0.9700 .
C10 H10B 0.9700 .
C11 H11A 0.9600 .
C11 H11B 0.9600 .
C11 H11C 0.9600 .
C12 O5 1.410(6) .
C12 C13 1.452(7) .
C12 H12A 0.9700 .
C12 H12B 0.9700 .
C13 H13A 0.9600 .
C13 H13B 0.9600 .
C13 H13C 0.9600 .
C14 O7 1.418(6) .
C14 C15 1.479(7) .
C14 H14A 0.9700 .
C14 H14B 0.9700 .
C15 H15A 0.9600 .
C15 H15B 0.9600 .
C15 H15C 0.9600 .
C16 O8 1.454(7) .
C16 C17 1.478(7) .
C16 H16A 0.9700 .
C16 H16B 0.9700 .
C17 H17A 0.9600 .
C17 H17B 0.9600 .
C17 H17C 0.9600 .
C18 N1 1.286(5) .
C18 C19 1.445(5) .
C18 H18 0.9300 .
C19 C20 1.409(6) .
C19 C24 1.422(5) .
C20 C21 1.373(6) .
C20 H20 0.9300 .
C21 C22 1.397(6) .
C21 H21 0.9300 .
C22 C23 1.367(6) .
C22 H22 0.9300 .
C23 C24 1.405(6) .
C23 H23 0.9300 .
C24 O10 1.315(5) .
C25 N2 1.299(5) .
C25 C26 1.437(5) .
C25 H25 0.9300 .
C26 C27 1.403(6) .
C26 C31 1.426(5) .
C27 C28 1.365(6) .
C27 H27 0.9300 .
C28 C29 1.394(7) .
C28 H28 0.9300 .
C29 C30 1.371(6) .
C29 H29 0.9300 .
C30 C31 1.407(6) .
C30 H30 0.9300 .
C31 O11 1.308(5) .
C32 C34 1.390(5) 3_666
C32 C33 1.408(5) .
C32 N2 1.417(5) .
C33 C34 1.388(5) .
C33 N1 1.423(5) .
C34 C32 1.390(5) 3_666
C34 H34 0.9300 .
Co1 C2' 2.047(10) .
Co1 C1' 2.065(10) .
Co1 C3' 2.075(10) .
Co1 C4' 2.104(10) .
Co1 C5' 2.110(10) .
Co1 P3 2.1600(13) .
Co1 P1 2.1631(12) .
Dy1 O11 2.193(3) .
Dy1 O10 2.231(3) .
Dy1 O6 2.288(3) .
Dy1 O3 2.293(3) .
Dy1 O9 2.315(3) .
Dy1 N1 2.461(3) .
Dy1 N2 2.478(3) .
O1 P1 1.610(4) .
O2 P1 1.589(4) .
O3 P1 1.504(3) .
O4 P2 1.574(4) .
O5 P2 1.603(4) .
O6 P2 1.508(3) .
O7 P3 1.605(4) .
O8 P3 1.578(4) .
O9 P3 1.504(3) .
C4' C5' 1.397(9) .
C4' C1' 1.397(9) .
C4' H4' 0.9300 .
C5' C3' 1.397(9) .
C5' H5' 0.9300 .
C3' C2' 1.397(9) .
C3' H3' 0.9300 .
C2' C1' 1.397(9) .
C2' H2' 0.9300 .
C1' H1' 0.9300 .

loop_
_geom_torsion_atom_site_label_1
_geom_torsion_atom_site_label_2
_geom_torsion_atom_site_label_3
_geom_torsion_atom_site_label_4
_geom_torsion
_geom_torsion_site_symmetry_1
_geom_torsion_site_symmetry_4
C5 C1 C2 C3 0.0 . .
Co1 C1 C2 C3 -59.02(19) . .
C5 C1 C2 Co1 59.02(19) . .
C1 C2 C3 C4 0.0 . .
Co1 C2 C3 C4 -60.1(2) . .
C1 C2 C3 Co1 60.1(2) . .
C2 C3 C4 C5 0.0 . .
Co1 C3 C4 C5 -61.0(2) . .
C2 C3 C4 Co1 61.0(2) . .
C2 C1 C5 C4 0.0 . .
Co1 C1 C5 C4 59.3(2) . .
C2 C1 C5 Co1 -59.3(2) . .
C3 C4 C5 C1 0.0 . .
Co1 C4 C5 C1 -60.6(2) . .
C3 C4 C5 Co1 60.6(2) . .
N1 C18 C19 C20 172.9(4) . .
N1 C18 C19 C24 -10.5(6) . .
C24 C19 C20 C21 -0.4(6) . .
C18 C19 C20 C21 176.4(4) . .
C19 C20 C21 C22 -0.9(6) . .
C20 C21 C22 C23 0.5(7) . .
C21 C22 C23 C24 1.3(7) . .
C22 C23 C24 O10 179.5(4) . .
C22 C23 C24 C19 -2.5(6) . .
C20 C19 C24 O10 179.9(4) . .
C18 C19 C24 O10 3.4(6) . .
C20 C19 C24 C23 2.1(5) . .
C18 C19 C24 C23 -174.5(4) . .
N2 C25 C26 C27 179.0(4) . .
N2 C25 C26 C31 0.2(7) . .
C31 C26 C27 C28 1.3(7) . .
C25 C26 C27 C28 -177.6(5) . .
C26 C27 C28 C29 -0.2(8) . .
C27 C28 C29 C30 -0.6(8) . .
C28 C29 C30 C31 0.4(7) . .
C29 C30 C31 O11 179.3(4) . .
C29 C30 C31 C26 0.7(6) . .
C27 C26 C31 O11 180.0(4) . .
C25 C26 C31 O11 -1.2(6) . .
C27 C26 C31 C30 -1.5(6) . .
C25 C26 C31 C30 177.3(4) . .
C34 C32 C33 C34 0.6(6) 3_666 .
N2 C32 C33 C34 177.8(3) . .
C34 C32 C33 N1 -178.4(3) 3_666 .
N2 C32 C33 N1 -1.2(5) . .
C32 C33 C34 C32 -0.6(6) . 3_666
N1 C33 C34 C32 178.3(3) . 3_666
C5 C4 Co1 C2' 57.4(3) . .
C3 C4 Co1 C2' -60.8(3) . .
C5 C4 Co1 C1' 102.1(4) . .
C3 C4 Co1 C1' -16.1(4) . .
C5 C4 Co1 C3 118.26(11) . .
C5 C4 Co1 C3' 13.3(4) . .
C3 C4 Co1 C3' -105.0(4) . .
C3 C4 Co1 C5 -118.26(11) . .
C5 C4 Co1 C2 80.50(13) . .
C3 C4 Co1 C2 -37.75(8) . .
C5 C4 Co1 C4' 145.6(9) . .
C3 C4 Co1 C4' 27.3(9) . .
C5 C4 Co1 C1 37.41(8) . .
C3 C4 Co1 C1 -80.85(13) . .
C5 C4 Co1 C5' -31.7(11) . .
C3 C4 Co1 C5' -149.9(11) . .
C5 C4 Co1 P3 5.5(5) . .
C3 C4 Co1 P3 -112.7(5) . .
C5 C4 Co1 P1 170.3(2) . .
C3 C4 Co1 P1 52.0(2) . .
C2 C3 Co1 C2' -24.0(4) . .
C4 C3 Co1 C2' 94.5(4) . .
C2 C3 Co1 C4 -118.43(12) . .
C2 C3 Co1 C1' 11.8(12) . .
C4 C3 Co1 C1' 130.2(11) . .
C2 C3 Co1 C3' -65.9(3) . .
C4 C3 Co1 C3' 52.5(3) . .
C2 C3 Co1 C5 -80.45(13) . .
C4 C3 Co1 C5 37.98(8) . .
C4 C3 Co1 C2 118.43(12) . .
C2 C3 Co1 C4' -143.0(8) . .
C4 C3 Co1 C4' -24.5(8) . .
C2 C3 Co1 C1 -37.22(8) . .
C4 C3 Co1 C1 81.20(13) . .
C2 C3 Co1 C5' -107.9(3) . .
C4 C3 Co1 C5' 10.6(4) . .
C2 C3 Co1 P3 13.2(3) . .
C4 C3 Co1 P3 131.6(4) . .
C2 C3 Co1 P1 105.8(2) . .
C4 C3 Co1 P1 -135.8(3) . .
C1 C5 Co1 C2' 21.5(4) . .
C4 C5 Co1 C2' -97.4(4) . .
C1 C5 Co1 C4 118.82(11) . .
C1 C5 Co1 C1' 62.7(3) . .
C4 C5 Co1 C1' -56.1(3) . .
C1 C5 Co1 C3 80.68(13) . .
C4 C5 Co1 C3 -38.14(8) . .
C1 C5 Co1 C3' -12.7(15) . .
C4 C5 Co1 C3' -131.5(15) . .
C1 C5 Co1 C2 37.15(8) . .
C4 C5 Co1 C2 -81.67(13) . .
C1 C5 Co1 C4' 105.1(3) . .
C4 C5 Co1 C4' -13.8(3) . .
C4 C5 Co1 C1 -118.82(12) . .
C1 C5 Co1 C5' 139.8(7) . .
C4 C5 Co1 C5' 21.0(7) . .
C1 C5 Co1 P3 -58.2(2) . .
C4 C5 Co1 P3 -177.1(3) . .
C1 C5 Co1 P1 96.6(6) . .
C4 C5 Co1 P1 -22.2(6) . .
C3 C2 Co1 C2' 117.0(9) . .
C1 C2 Co1 C2' -2.1(9) . .
C3 C2 Co1 C4 38.10(8) . .
C1 C2 Co1 C4 -81.02(13) . .
C3 C2 Co1 C1' -8.4(8) . .
C1 C2 Co1 C1' -127.5(8) . .
C1 C2 Co1 C3 -119.11(12) . .
C3 C2 Co1 C3' 94.0(3) . .
C1 C2 Co1 C3' -25.1(4) . .
C3 C2 Co1 C5 81.86(13) . .
C1 C2 Co1 C5 -37.25(8) . .
C3 C2 Co1 C4' 16.0(3) . .
C1 C2 Co1 C4' -103.1(3) . .
C3 C2 Co1 C1 119.11(12) . .
C3 C2 Co1 C5' 55.1(3) . .
C1 C2 Co1 C5' -64.1(3) . .
C3 C2 Co1 P3 -171.7(2) . .
C1 C2 Co1 P3 69.2(2) . .
C3 C2 Co1 P1 -77.9(2) . .
C1 C2 Co1 P1 163.0(2) . .
C5 C1 Co1 C2' -116.9(10) . .
C2 C1 Co1 C2' 2.4(11) . .
C5 C1 Co1 C4 -37.83(8) . .
C2 C1 Co1 C4 81.54(14) . .
C5 C1 Co1 C1' -96.9(3) . .
C2 C1 Co1 C1' 22.5(4) . .
C5 C1 Co1 C3 -81.80(13) . .
C2 C1 Co1 C3 37.57(8) . .
C5 C1 Co1 C3' 6.6(8) . .
C2 C1 Co1 C3' 126.0(8) . .
C2 C1 Co1 C5 119.37(12) . .
C5 C1 Co1 C2 -119.37(12) . .
C5 C1 Co1 C4' -58.5(3) . .
C2 C1 Co1 C4' 60.9(3) . .
C5 C1 Co1 C5' -19.0(3) . .
C2 C1 Co1 C5' 100.3(3) . .
C5 C1 Co1 P3 126.8(3) . .
C2 C1 Co1 P3 -113.9(3) . .
C5 C1 Co1 P1 -144.6(3) . .
C2 C1 Co1 P1 -25.2(3) . .
C19 C18 N1 C33 -178.9(3) . .
C19 C18 N1 Dy1 -12.8(6) . .
C34 C33 N1 C18 26.8(5) . .
C32 C33 N1 C18 -154.2(4) . .
C34 C33 N1 Dy1 -141.7(3) . .
C32 C33 N1 Dy1 37.3(4) . .
O11 Dy1 N1 C18 107.0(3) . .
O10 Dy1 N1 C18 27.2(3) . .
O6 Dy1 N1 C18 -46.3(4) . .
O3 Dy1 N1 C18 -137.0(3) . .
O9 Dy1 N1 C18 -61.4(3) . .
N2 Dy1 N1 C18 153.3(3) . .
O11 Dy1 N1 C33 -85.7(2) . .
O10 Dy1 N1 C33 -165.5(2) . .
O6 Dy1 N1 C33 121.0(3) . .
O3 Dy1 N1 C33 30.4(2) . .
O9 Dy1 N1 C33 105.9(2) . .
N2 Dy1 N1 C33 -39.4(2) . .
C26 C25 N2 C32 178.2(4) . .
C26 C25 N2 Dy1 6.3(6) . .
C34 C32 N2 C25 -31.6(6) 3_666 .
C33 C32 N2 C25 151.3(4) . .
C34 C32 N2 Dy1 141.9(3) 3_666 .
C33 C32 N2 Dy1 -35.1(4) . .
O11 Dy1 N2 C25 -7.9(3) . .
O10 Dy1 N2 C25 -91.2(4) . .
O6 Dy1 N2 C25 46.5(4) . .
O3 Dy1 N2 C25 104.1(4) . .
O9 Dy1 N2 C25 167.3(3) . .
N1 Dy1 N2 C25 -148.8(4) . .
O11 Dy1 N2 C32 179.6(3) . .
O10 Dy1 N2 C32 96.2(2) . .
O6 Dy1 N2 C32 -126.1(2) . .
O3 Dy1 N2 C32 -68.5(2) . .
O9 Dy1 N2 C32 -5.3(3) . .
N1 Dy1 N2 C32 38.7(2) . .
C7 C6 O1 P1 -178.9(5) . .
C9 C8 O2 P1 -170.6(6) . .
O11 Dy1 O3 P1 -119.1(3) . .
O10 Dy1 O3 P1 49.0(5) . .
O6 Dy1 O3 P1 -38.5(3) . .
O9 Dy1 O3 P1 39.5(3) . .
N1 Dy1 O3 P1 112.2(3) . .
N2 Dy1 O3 P1 173.4(3) . .
C11 C10 O4 P2 -78.8(9) . .
C13 C12 O5 P2 90.7(5) . .
O11 Dy1 O6 P2 132.1(3) . .
O10 Dy1 O6 P2 -138.0(3) . .
O3 Dy1 O6 P2 24.8(3) . .
O9 Dy1 O6 P2 -55.2(3) . .
N1 Dy1 O6 P2 -70.1(4) . .
N2 Dy1 O6 P2 80.5(3) . .
C15 C14 O7 P3 -168.0(4) . .
C17 C16 O8 P3 -96.4(5) . .
O11 Dy1 O9 P3 61.3(4) . .
O10 Dy1 O9 P3 139.1(3) . .
O6 Dy1 O9 P3 41.2(2) . .
O3 Dy1 O9 P3 -43.6(2) . .
N1 Dy1 O9 P3 -146.3(3) . .
N2 Dy1 O9 P3 -105.7(3) . .
C23 C24 O10 Dy1 -150.1(3) . .
C19 C24 O10 Dy1 32.1(5) . .
O11 Dy1 O10 C24 -162.5(3) . .
O6 Dy1 O10 C24 114.3(3) . .
O3 Dy1 O10 C24 29.0(5) . .
O9 Dy1 O10 C24 38.3(3) . .
N1 Dy1 O10 C24 -37.8(3) . .
N2 Dy1 O10 C24 -90.5(3) . .
C30 C31 O11 Dy1 175.1(3) . .
C26 C31 O11 Dy1 -6.4(7) . .
O10 Dy1 O11 C31 122.7(4) . .
O6 Dy1 O11 C31 -140.8(4) . .
O3 Dy1 O11 C31 -60.7(4) . .
O9 Dy1 O11 C31 -160.6(4) . .
N1 Dy1 O11 C31 51.8(5) . .
N2 Dy1 O11 C31 8.7(4) . .
Dy1 O3 P1 O2 -124.4(3) . .
Dy1 O3 P1 O1 126.3(3) . .
Dy1 O3 P1 Co1 3.3(3) . .
C8 O2 P1 O3 -1.3(6) . .
C8 O2 P1 O1 112.3(6) . .
C8 O2 P1 Co1 -133.9(5) . .
C6 O1 P1 O3 40.2(5) . .
C6 O1 P1 O2 -73.9(5) . .
C6 O1 P1 Co1 170.2(4) . .
C2' Co1 P1 O3 -144.8(4) . .
C4 Co1 P1 O3 139.5(2) . .
C1' Co1 P1 O3 -173.2(4) . .
C3 Co1 P1 O3 170.1(2) . .
C3' Co1 P1 O3 -169.3(9) . .
C5 Co1 P1 O3 155.5(5) . .
C2 Co1 P1 O3 -151.0(2) . .
C4' Co1 P1 O3 148.2(4) . .
C1 Co1 P1 O3 -135.0(3) . .
C5' Co1 P1 O3 130.4(4) . .
P3 Co1 P1 O3 -48.14(16) . .
C2' Co1 P1 O2 -17.9(4) . .
C4 Co1 P1 O2 -93.7(2) . .
C1' Co1 P1 O2 -46.3(4) . .
C3 Co1 P1 O2 -63.0(3) . .
C3' Co1 P1 O2 -42.4(9) . .
C5 Co1 P1 O2 -77.6(5) . .
C2 Co1 P1 O2 -24.1(2) . .
C4' Co1 P1 O2 -84.9(4) . .
C1 Co1 P1 O2 -8.1(3) . .
C5' Co1 P1 O2 -102.7(4) . .
P3 Co1 P1 O2 78.75(18) . .
C2' Co1 P1 O1 92.0(4) . .
C4 Co1 P1 O1 16.2(2) . .
C1' Co1 P1 O1 63.6(4) . .
C3 Co1 P1 O1 46.9(3) . .
C3' Co1 P1 O1 67.5(9) . .
C5 Co1 P1 O1 32.2(5) . .
C2 Co1 P1 O1 85.8(2) . .
C4' Co1 P1 O1 24.9(4) . .
C1 Co1 P1 O1 101.8(3) . .
C5' Co1 P1 O1 7.1(4) . .
P3 Co1 P1 O1 -171.37(17) . .
Dy1 O6 P2 O4 -110.4(3) . .
Dy1 O6 P2 O5 142.0(3) . .
Dy1 O6 P2 Co1 19.4(3) . .
C10 O4 P2 O6 20.3(6) . .
C10 O4 P2 O5 133.6(6) . .
C10 O4 P2 Co1 -114.1(5) . .
C12 O5 P2 O6 16.6(5) . .
C12 O5 P2 O4 -96.7(5) . .
C12 O5 P2 Co1 147.1(4) . .
C2' Co1 P2 O6 138.6(6) . .
C4 Co1 P2 O6 -172.2(2) . .
C1' Co1 P2 O6 -149.5(5) . .
C3 Co1 P2 O6 -146.1(2) . .
C3' Co1 P2 O6 138.4(3) . .
C5 Co1 P2 O6 147.5(2) . .
C2 Co1 P2 O6 174.4(6) . .
C4' Co1 P2 O6 -153.4(3) . .
C1 Co1 P2 O6 124.5(2) . .
C5' Co1 P2 O6 172.0(4) . .
P3 Co1 P2 O6 37.39(16) . .
P1 Co1 P2 O6 -54.09(16) . .
C2' Co1 P2 O4 -93.0(6) . .
C4 Co1 P2 O4 -43.8(3) . .
C1' Co1 P2 O4 -21.1(5) . .
C3 Co1 P2 O4 -17.7(3) . .
C3' Co1 P2 O4 -93.2(4) . .
C5 Co1 P2 O4 -84.0(3) . .
C2 Co1 P2 O4 -57.2(6) . .
C4' Co1 P2 O4 -25.0(3) . .
C1 Co1 P2 O4 -107.1(3) . .
C5' Co1 P2 O4 -59.6(4) . .
P3 Co1 P2 O4 165.8(2) . .
P1 Co1 P2 O4 74.3(2) . .
C2' Co1 P2 O5 15.2(6) . .
C4 Co1 P2 O5 64.4(3) . .
C1' Co1 P2 O5 87.1(5) . .
C3 Co1 P2 O5 90.5(3) . .
C3' Co1 P2 O5 14.9(4) . .
C5 Co1 P2 O5 24.1(3) . .
C2 Co1 P2 O5 51.0(6) . .
C4' Co1 P2 O5 83.1(3) . .
C1 Co1 P2 O5 1.1(3) . .
C5' Co1 P2 O5 48.6(4) . .
P3 Co1 P2 O5 -86.02(19) . .
P1 Co1 P2 O5 -177.50(19) . .
Dy1 O9 P3 O8 -124.2(3) . .
Dy1 O9 P3 O7 126.3(3) . .
Dy1 O9 P3 Co1 4.2(3) . .
C16 O8 P3 O9 16.4(5) . .
C16 O8 P3 O7 130.6(4) . .
C16 O8 P3 Co1 -117.7(4) . .
C14 O7 P3 O9 34.1(5) . .
C14 O7 P3 O8 -80.3(4) . .
C14 O7 P3 Co1 164.7(4) . .
C2' Co1 P3 O9 165.6(4) . .
C4 Co1 P3 O9 -148.7(4) . .
C1' Co1 P3 O9 137.4(4) . .
C3 Co1 P3 O9 136.9(3) . .
C3' Co1 P3 O9 -154.7(4) . .
C5 Co1 P3 O9 -144.9(2) . .
C2 Co1 P3 O9 145.5(2) . .
C4' Co1 P3 O9 166.3(10) . .
C1 Co1 P3 O9 -177.9(2) . .
C5' Co1 P3 O9 -133.7(4) . .
P1 Co1 P3 O9 44.75(16) . .
C2' Co1 P3 O8 -66.5(4) . .
C4 Co1 P3 O8 -20.9(4) . .
C1' Co1 P3 O8 -94.8(4) . .
C3 Co1 P3 O8 -95.3(3) . .
C3' Co1 P3 O8 -26.9(4) . .
C5 Co1 P3 O8 -17.1(3) . .
C2 Co1 P3 O8 -86.6(2) . .
C4' Co1 P3 O8 -65.9(10) . .
C1 Co1 P3 O8 -50.0(3) . .
C5' Co1 P3 O8 -5.9(4) . .
P1 Co1 P3 O8 172.58(19) . .
C2' Co1 P3 O7 42.3(4) . .
C4 Co1 P3 O7 88.0(4) . .
C1' Co1 P3 O7 14.1(4) . .
C3 Co1 P3 O7 13.6(3) . .
C3' Co1 P3 O7 82.0(4) . .
C5 Co1 P3 O7 91.8(2) . .
C2 Co1 P3 O7 22.2(2) . .
C4' Co1 P3 O7 43.0(10) . .
C1 Co1 P3 O7 58.8(2) . .
C5' Co1 P3 O7 103.0(4) . .
P1 Co1 P3 O7 -78.54(17) . .
C2' Co1 C4' C5' 80.8(3) . .
C4 Co1 C4' C5' -1.3(9) . .
C1' Co1 C4' C5' 119.0(2) . .
C3 Co1 C4' C5' 130.2(8) . .
C3' Co1 C4' C5' 37.17(16) . .
C5 Co1 C4' C5' 24.0(4) . .
C2 Co1 C4' C5' 103.7(3) . .
C1 Co1 C4' C5' 63.7(3) . .
P3 Co1 C4' C5' 80.1(13) . .
P1 Co1 C4' C5' -159.4(4) . .
C2' Co1 C4' C1' -38.15(16) . .
C4 Co1 C4' C1' -120.3(8) . .
C3 Co1 C4' C1' 11.2(9) . .
C3' Co1 C4' C1' -81.8(2) . .
C5 Co1 C4' C1' -95.0(3) . .
C2 Co1 C4' C1' -15.3(4) . .
C1 Co1 C4' C1' -55.3(3) . .
C5' Co1 C4' C1' -119.0(2) . .
P3 Co1 C4' C1' -38.9(13) . .
P1 Co1 C4' C1' 81.7(5) . .
C1' C4' C5' C3' 0.0 . .
Co1 C4' C5' C3' -59.2(4) . .
C1' C4' C5' Co1 59.2(4) . .
C2' Co1 C5' C4' -81.1(3) . .
C4 Co1 C5' C4' 1.6(11) . .
C1' Co1 C5' C4' -37.35(16) . .
C3 Co1 C5' C4' -21.4(4) . .
C3' Co1 C5' C4' -119.1(2) . .
C5 Co1 C5' C4' -129.0(7) . .
C2 Co1 C5' C4' -60.7(3) . .
C1 Co1 C5' C4' -101.2(3) . .
P3 Co1 C5' C4' -153.2(5) . .
P1 Co1 C5' C4' 28.9(5) . .
C2' Co1 C5' C3' 37.99(16) . .
C4 Co1 C5' C3' 120.7(10) . .
C1' Co1 C5' C3' 81.8(2) . .
C3 Co1 C5' C3' 97.7(3) . .
C5 Co1 C5' C3' -9.9(8) . .
C2 Co1 C5' C3' 58.4(3) . .
C4' Co1 C5' C3' 119.1(2) . .
C1 Co1 C5' C3' 17.9(4) . .
P3 Co1 C5' C3' -34.1(5) . .
P1 Co1 C5' C3' 148.0(6) . .
C4' C5' C3' C2' 0.0 . .
Co1 C5' C3' C2' -59.9(4) . .
C4' C5' C3' Co1 59.9(4) . .
C4 Co1 C3' C2' 98.3(4) . .
C1' Co1 C3' C2' 38.25(15) . .
C3 Co1 C3' C2' 56.2(3) . .
C5 Co1 C3' C2' 137.3(14) . .
C2 Co1 C3' C2' 12.8(4) . .
C4' Co1 C3' C2' 81.3(2) . .
C1 Co1 C3' C2' -24.4(8) . .
C5' Co1 C3' C2' 118.2(2) . .
P3 Co1 C3' C2' -85.7(5) . .
P1 Co1 C3' C2' 34.0(12) . .
C2' Co1 C3' C5' -118.2(2) . .
C4 Co1 C3' C5' -20.0(4) . .
C1' Co1 C3' C5' -80.0(2) . .
C3 Co1 C3' C5' -62.1(3) . .
C5 Co1 C3' C5' 19.1(15) . .
C2 Co1 C3' C5' -105.4(3) . .
C4' Co1 C3' C5' -36.91(15) . .
C1 Co1 C3' C5' -142.6(8) . .
P3 Co1 C3' C5' 156.1(4) . .
P1 Co1 C3' C5' -84.3(12) . .
C5' C3' C2' C1' 0.0 . .
Co1 C3' C2' C1' -61.7(4) . .
C5' C3' C2' Co1 61.7(4) . .
C4 Co1 C2' C1' 60.7(3) . .
C3 Co1 C2' C1' 15.3(4) . .
C3' Co1 C2' C1' 117.6(2) . .
C5 Co1 C2' C1' 105.7(4) . .
C2 Co1 C2' C1' -30.9(10) . .
C4' Co1 C2' C1' 37.60(16) . .
C1 Co1 C2' C1' 153.4(11) . .
C5' Co1 C2' C1' 80.2(2) . .
P3 Co1 C2' C1' -142.6(5) . .
P1 Co1 C2' C1' -48.0(5) . .
C4 Co1 C2' C3' -56.9(3) . .
C1' Co1 C2' C3' -117.6(2) . .
C3 Co1 C2' C3' -102.3(3) . .
C5 Co1 C2' C3' -11.9(4) . .
C2 Co1 C2' C3' -148.5(9) . .
C4' Co1 C2' C3' -80.0(2) . .
C1 Co1 C2' C3' 35.8(11) . .
C5' Co1 C2' C3' -37.40(15) . .
P3 Co1 C2' C3' 99.8(5) . .
P1 Co1 C2' C3' -165.6(5) . .
C3' C2' C1' C4' 0.0 . .
Co1 C2' C1' C4' -62.0(4) . .
C3' C2' C1' Co1 62.0(4) . .
C5' C4' C1' C2' 0.0 . .
Co1 C4' C1' C2' 60.4(4) . .
C5' C4' C1' Co1 -60.4(4) . .
C4 Co1 C1' C2' -95.0(3) . .
C3 Co1 C1' C2' -133.6(11) . .
C3' Co1 C1' C2' -38.15(15) . .
C5 Co1 C1' C2' -52.5(3) . .
C2 Co1 C1' C2' 27.5(9) . .
C4' Co1 C1' C2' -118.0(2) . .
C1 Co1 C1' C2' -9.7(4) . .
C5' Co1 C1' C2' -81.0(3) . .
P3 Co1 C1' C2' 47.5(5) . .
P1 Co1 C1' C2' 140.2(5) . .
C2' Co1 C1' C4' 118.0(2) . .
C4 Co1 C1' C4' 23.0(4) . .
C3 Co1 C1' C4' -15.6(11) . .
C3' Co1 C1' C4' 79.8(2) . .
C5 Co1 C1' C4' 65.5(3) . .
C2 Co1 C1' C4' 145.5(8) . .
C1 Co1 C1' C4' 108.3(3) . .
C5' Co1 C1' C4' 36.96(15) . .
P3 Co1 C1' C4' 165.5(5) . .
P1 Co1 C1' C4' -101.8(5) . .

loop_
_platon_squeeze_void_nr
_platon_squeeze_void_average_x
_platon_squeeze_void_average_y
_platon_squeeze_void_average_z
_platon_squeeze_void_volume
_platon_squeeze_void_count_electrons
_platon_squeeze_void_content
1 0.668 0.195 0.364 148 39 ' '
2 0.669 0.305 0.864 148 39 ' '
3 0.331 0.695 0.136 148 39 ' '
4 0.331 0.805 0.636 148 39 ' '
